data_4332833
loop_
_publ_author_name
'Noro, Shin-ichiro'
'Horike, Satoshi'
'Tanaka, Daisuke'
'Kitagawa, Susumu'
'Akutagawa, Tomoyuki'
'Nakamura, Takayoshi'

_publ_section_title
;
 Flexible and Shape-Selective Guest Binding at CuIIAxial Sites in
 1-Dimensional CuII&#x2212;1,2-Bis(4-pyridyl)ethane Coordination Polymers
;
_journal_issue 23
_journal_name_full 'Inorganic Chemistry'
_journal_page_first 9290
_journal_page_last 9300
_journal_paper_doi 10.1021/ic0609249
_journal_volume 45
_journal_year 2006
_chemical_formula_sum 'C30 H38 Cu F12 N6 O2 P2'
_chemical_formula_weight 868.14
_space_group_IT_number 15
_symmetry_cell_setting monoclinic
_symmetry_Int_Tables_number 15
_symmetry_space_group_name_Hall '-C 2yc'
_symmetry_space_group_name_H-M 'C 1 2/c 1'
_cell_angle_alpha 90
_cell_angle_beta 133.273(2)
_cell_angle_gamma 90
_cell_formula_units_Z 4
_cell_length_a 26.852(2)
_cell_length_b 9.4757(5)
_cell_length_c 20.534(2)
_cell_measurement_reflns_used 5187
_cell_measurement_temperature 298.2
_cell_measurement_theta_max 27.5
_cell_measurement_theta_min 2.4
_cell_volume 3804.1(5)
_computing_cell_refinement PROCESS-AUTO
_computing_data_collection PROCESS-AUTO
_computing_data_reduction 'teXsan Ver. 1.11'
_computing_publication_material 'teXsan Ver. 1.11'
_computing_structure_refinement 'teXsan Ver. 1.10'
_computing_structure_solution SIR97
_diffrn_detector_area_resol_mean 10.00
_diffrn_measured_fraction_theta_full 0.8723
_diffrn_measured_fraction_theta_max 0.8723
_diffrn_measurement_device_type 'Rigaku RAXIS-CS Imaging Plate'
_diffrn_measurement_method \w
_diffrn_radiation_type 'Mo K\a'
_diffrn_radiation_wavelength 0.7107
_diffrn_reflns_av_R_equivalents 0.056
_diffrn_reflns_limit_h_max 34
_diffrn_reflns_limit_h_min 0
_diffrn_reflns_limit_k_max 12
_diffrn_reflns_limit_k_min 0
_diffrn_reflns_limit_l_max 19
_diffrn_reflns_limit_l_min -26
_diffrn_reflns_number 9695
_diffrn_reflns_theta_full 27.48
_diffrn_reflns_theta_max 27.48
_exptl_absorpt_coefficient_mu 0.754
_exptl_absorpt_correction_type none
_exptl_crystal_colour sky-blue
_exptl_crystal_density_diffrn 1.516
_exptl_crystal_density_method 'not measured'
_exptl_crystal_description needle
_exptl_crystal_size_max 0.600
_exptl_crystal_size_mid 0.080
_exptl_crystal_size_min 0.080
_refine_diff_density_max 1.84
_refine_diff_density_min -1.07
_refine_ls_extinction_method none
_refine_ls_goodness_of_fit_ref 1.271
_refine_ls_hydrogen_treatment noref
_refine_ls_number_parameters 276
_refine_ls_number_reflns 3819
_refine_ls_R_factor_gt 0.0871
_refine_ls_shift/su_max 0.0110
_refine_ls_structure_factor_coef Fsqd
_refine_ls_weighting_details 'w = 1/[\s^2^(Fo^2^) + (0.06000(Max(Fo^2^,0) + 2Fc^2^)/3)^2^]'
_refine_ls_weighting_scheme calc
_refine_ls_wR_factor_ref 0.1783
_reflns_number_gt 1940
_reflns_number_total 3819
_reflns_threshold_expression F^2^>2.0\s(F^2^)
_cod_data_source_file ic0609249sup2.cif
_cod_data_source_block CubpethaPF6DMF
_cod_original_sg_symbol_H-M 'C 2/c '
_cod_original_formula_sum 'C30 H38 Cu F12 N6 O2 P2 '
_cod_database_code 4332833

loop_
_symmetry_equiv_pos_as_xyz
x,y,z
-x,y,1/2-z
-x,-y,-z
x,-y,1/2+z
1/2+x,1/2+y,z
1/2-x,1/2+y,1/2-z
1/2-x,1/2-y,-z
1/2+x,1/2-y,1/2+z

loop_
_atom_site_label
_atom_site_type_symbol
_atom_site_fract_x
_atom_site_fract_y
_atom_site_fract_z
_atom_site_U_iso_or_equiv
_atom_site_adp_type
_atom_site_occupancy
_atom_site_calc_flag
_atom_site_refinement_flags
Cu(1) Cu 0.0000 0.03637(8) 0.7500 0.0528(3) Uani 1.00 d S
P(1) P -0.3401(1) 0.0761(2) 0.5799(1) 0.0747(6) Uani 1.00 d .
F(1) F -0.381(1) 0.131(3) 0.593(2) 0.24(1) Uani 0.50 d P
F(2) F -0.2918(5) 0.069(2) 0.5600(7) 0.169(5) Uani 0.65 d P
F(3) F -0.3264(9) 0.213(1) 0.632(1) 0.213(7) Uani 0.65 d P
F(4) F -0.3423(8) 0.2123(9) 0.5361(9) 0.195(5) Uani 0.70 d P
F(5) F -0.4087(5) 0.090(2) 0.4831(8) 0.241(6) Uani 0.70 d P
F(6) F -0.386(2) -0.029(4) 0.501(3) 0.22(2) Uani 0.30 d P
F(7) F -0.332(2) -0.045(3) 0.547(2) 0.20(1) Uani 0.40 d P
F(8) F -0.3839(8) 0.022(2) 0.602(1) 0.144(6) Uani 0.60 d P
F(9) F -0.3269(9) -0.070(1) 0.613(2) 0.207(8) Uani 0.55 d P
F(10) F -0.2697(3) 0.073(2) 0.6743(5) 0.242(4) Uani 0.95 d P
O(1) O -0.0334(2) 0.0094(3) 0.6024(3) 0.072(1) Uani 1.00 d .
N(1) N -0.0717(2) -0.1115(4) 0.7065(3) 0.051(1) Uani 1.00 d .
N(2) N 0.0646(2) 0.1902(4) 0.7788(3) 0.047(1) Uani 1.00 d .
N(3) N -0.0733(3) -0.1036(4) 0.4766(4) 0.058(2) Uani 1.00 d .
C(1) C -0.0866(3) -0.2185(5) 0.6521(4) 0.055(2) Uani 1.00 d .
C(2) C -0.1391(3) -0.3132(5) 0.6165(4) 0.053(2) Uani 1.00 d .
C(3) C -0.1790(3) -0.3010(5) 0.6353(4) 0.049(2) Uani 1.00 d .
C(4) C -0.1628(3) -0.1934(5) 0.6932(4) 0.060(2) Uani 1.00 d .
C(5) C -0.1109(3) -0.1028(5) 0.7252(4) 0.061(2) Uani 1.00 d .
C(6) C 0.1275(3) 0.2017(6) 0.8588(4) 0.071(2) Uani 1.00 d .
C(7) C 0.1753(3) 0.2960(6) 0.8770(4) 0.074(2) Uani 1.00 d .
C(8) C 0.1581(3) 0.3846(4) 0.8107(4) 0.044(2) Uani 1.00 d .
C(9) C 0.0921(3) 0.3757(5) 0.7296(4) 0.052(2) Uani 1.00 d .
C(10) C 0.0471(3) 0.2799(5) 0.7154(3) 0.050(2) Uani 1.00 d .
C(11) C -0.2358(3) -0.4038(5) 0.6002(4) 0.062(2) Uani 1.00 d .
C(12) C 0.2114(3) 0.4816(5) 0.8297(4) 0.061(2) Uani 1.00 d .
C(13) C -0.1246(4) -0.1091(8) 0.3800(6) 0.101(3) Uani 1.00 d .
C(14) C -0.0192(4) -0.2084(6) 0.5252(5) 0.084(2) Uani 1.00 d .
C(15) C -0.0743(3) -0.0041(5) 0.5211(4) 0.057(2) Uani 1.00 d .
H(1) H -0.0599 -0.2296 0.6376 0.0663 Uiso 1.00 calc .
H(2) H -0.1476 -0.3867 0.5785 0.0644 Uiso 1.00 calc .
H(3) H -0.1876 -0.1829 0.7105 0.0721 Uiso 1.00 calc .
H(4) H -0.1015 -0.0285 0.7634 0.0727 Uiso 1.00 calc .
H(5) H 0.1402 0.1439 0.9060 0.0860 Uiso 1.00 calc .
H(6) H 0.2201 0.2985 0.9349 0.0881 Uiso 1.00 calc .
H(7) H 0.0773 0.4365 0.6823 0.0619 Uiso 1.00 calc .
H(8) H 0.0016 0.2770 0.6583 0.0600 Uiso 1.00 calc .
H(9) H -0.2731 -0.3540 0.5852 0.0735 Uiso 1.00 calc .
H(10) H -0.2502 -0.4484 0.5479 0.0735 Uiso 1.00 calc .
H(11) H 0.2497 0.4267 0.8510 0.0731 Uiso 1.00 calc .
H(12) H 0.1923 0.5270 0.7754 0.0731 Uiso 1.00 calc .
H(13) H -0.1230 -0.0243 0.3566 0.1227 Uiso 1.00 calc .
H(14) H -0.1162 -0.1873 0.3600 0.1227 Uiso 1.00 calc .
H(15) H -0.1686 -0.1181 0.3599 0.1227 Uiso 1.00 calc .
H(16) H -0.0212 -0.2617 0.5627 0.1009 Uiso 1.00 calc .
H(17) H -0.0249 -0.2703 0.4841 0.1009 Uiso 1.00 calc .
H(18) H 0.0240 -0.1631 0.5610 0.1009 Uiso 1.00 calc .
H(19) H -0.1106 0.0626 0.4864 0.0693 Uiso 1.00 calc .

loop_
_atom_site_aniso_label
_atom_site_aniso_U_11
_atom_site_aniso_U_22
_atom_site_aniso_U_33
_atom_site_aniso_U_12
_atom_site_aniso_U_13
_atom_site_aniso_U_23
Cu(1) 0.0523(6) 0.0349(4) 0.0737(8) 0.0000 0.0442(6) 0.0000
P(1) 0.082(1) 0.0693(10) 0.071(1) 0.0037(10) 0.052(1) 0.0130(9)
F(1) 0.19(2) 0.33(3) 0.31(3) 0.12(2) 0.21(2) 0.07(3)
F(2) 0.125(7) 0.26(1) 0.17(1) -0.053(8) 0.121(7) 0.014(9)
F(3) 0.27(2) 0.126(8) 0.24(2) -0.11(1) 0.18(1) -0.104(9)
F(4) 0.31(2) 0.107(5) 0.19(1) 0.042(8) 0.18(1) 0.061(7)
F(5) 0.095(6) 0.41(2) 0.080(8) -0.03(1) 0.006(5) 0.08(1)
F(6) 0.32(5) 0.24(4) 0.29(5) -0.23(4) 0.29(5) -0.21(4)
F(7) 0.30(3) 0.19(2) 0.13(2) 0.12(2) 0.15(2) -0.01(2)
F(8) 0.18(1) 0.18(1) 0.15(1) -0.07(1) 0.14(1) -0.044(9)
F(9) 0.21(2) 0.100(7) 0.34(3) 0.033(10) 0.19(2) 0.11(1)
F(10) 0.114(5) 0.42(1) 0.099(6) 0.070(8) 0.038(4) -0.033(6)
O(1) 0.083(3) 0.057(2) 0.071(3) -0.002(2) 0.051(3) -0.003(2)
N(1) 0.053(3) 0.044(2) 0.061(3) -0.004(2) 0.042(3) -0.008(2)
N(2) 0.044(3) 0.043(2) 0.045(3) -0.001(2) 0.027(2) 0.000(2)
N(3) 0.072(3) 0.057(3) 0.063(3) -0.006(2) 0.053(3) -0.005(2)
C(1) 0.079(4) 0.040(2) 0.070(4) -0.002(3) 0.060(4) -0.006(3)
C(2) 0.065(4) 0.046(3) 0.056(4) -0.010(3) 0.044(3) -0.012(2)
C(3) 0.042(3) 0.040(2) 0.058(4) 0.004(2) 0.031(3) 0.006(2)
C(4) 0.060(4) 0.053(3) 0.087(5) -0.005(3) 0.059(4) -0.012(3)
C(5) 0.069(4) 0.057(3) 0.076(5) -0.012(3) 0.057(4) -0.022(3)
C(6) 0.067(4) 0.062(3) 0.062(5) -0.010(3) 0.036(4) 0.014(3)
C(7) 0.049(4) 0.079(4) 0.055(4) -0.013(3) 0.021(3) 0.011(3)
C(8) 0.053(3) 0.035(2) 0.050(4) 0.002(2) 0.037(3) 0.000(2)
C(9) 0.061(4) 0.044(3) 0.050(4) -0.001(3) 0.038(3) 0.002(2)
C(10) 0.050(3) 0.040(2) 0.040(3) -0.002(2) 0.023(3) -0.002(2)
C(11) 0.046(3) 0.055(3) 0.073(4) -0.004(3) 0.036(3) -0.010(3)
C(12) 0.057(3) 0.047(3) 0.086(5) 0.001(3) 0.052(4) -0.002(3)
C(13) 0.118(7) 0.122(6) 0.090(7) -0.013(5) 0.081(6) -0.013(4)
C(14) 0.095(5) 0.059(3) 0.112(6) 0.002(4) 0.076(5) -0.004(4)
C(15) 0.064(4) 0.051(3) 0.062(4) -0.001(3) 0.045(4) 0.005(3)

loop_
_atom_type_symbol
_atom_type_description
_atom_type_scat_dispersion_real
_atom_type_scat_dispersion_imag
_atom_type_scat_source
C C 0.003 0.002
;International Tables for Crystallography
(1992, Vol. C, Tables 4.2.6.8 and 6.1.1.1)
;
H H 0.000 0.000
;International Tables for Crystallography
(1992, Vol. C, Table 6.1.1.2)
;
Cu Cu 0.320 1.265
;International Tables for Crystallography
(1992, Vol. C, Tables 4.2.6.8 and 6.1.1.1)
;
P P 0.102 0.094
;International Tables for Crystallography
(1992, Vol. C, Tables 4.2.6.8 and 6.1.1.1)
;
F F 0.017 0.010
;International Tables for Crystallography
(1992, Vol. C, Tables 4.2.6.8 and 6.1.1.1)
;
O O 0.011 0.006
;International Tables for Crystallography
(1992, Vol. C, Tables 4.2.6.8 and 6.1.1.1)
;
N N 0.006 0.003
;International Tables for Crystallography
(1992, Vol. C, Tables 4.2.6.8 and 6.1.1.1)
;

loop_
_geom_angle_atom_site_label_1
_geom_angle_atom_site_label_2
_geom_angle_atom_site_label_3
_geom_angle
_geom_angle_site_symmetry_1
_geom_angle_site_symmetry_3
_geom_angle_publ_flag
O(1) Cu(1) O(1) 168.3(2) . 2_556 yes
O(1) Cu(1) N(1) 87.3(2) . . yes
O(1) Cu(1) N(1) 84.7(2) . 2_556 yes
O(1) Cu(1) N(2) 87.2(2) . . yes
O(1) Cu(1) N(2) 101.3(2) . 2_556 yes
O(1) Cu(1) N(1) 84.7(2) 2_556 . yes
O(1) Cu(1) N(1) 87.3(2) 2_556 2_556 yes
O(1) Cu(1) N(2) 101.3(2) 2_556 . yes
O(1) Cu(1) N(2) 87.2(2) 2_556 2_556 yes
N(1) Cu(1) N(1) 92.5(2) . 2_556 yes
N(1) Cu(1) N(2) 173.6(2) . . yes
N(1) Cu(1) N(2) 90.3(1) . 2_556 yes
N(1) Cu(1) N(2) 90.3(1) 2_556 . yes
N(1) Cu(1) N(2) 173.6(2) 2_556 2_556 yes
N(2) Cu(1) N(2) 87.6(2) . 2_556 yes
F(1) P(1) F(2) 160(1) . . yes
F(1) P(1) F(3) 53(1) . . yes
F(1) P(1) F(4) 94(1) . . yes
F(1) P(1) F(5) 79(1) . . yes
F(1) P(1) F(6) 105(1) . . yes
F(1) P(1) F(7) 142(1) . . yes
F(1) P(1) F(8) 40(1) . . yes
F(1) P(1) F(9) 103(1) . . yes
F(1) P(1) F(10) 102(1) . . yes
F(2) P(1) F(3) 111.2(8) . . yes
F(2) P(1) F(4) 66.6(5) . . yes
F(2) P(1) F(5) 97.8(8) . . yes
F(2) P(1) F(6) 84.7(10) . . yes
F(2) P(1) F(7) 55(1) . . yes
F(2) P(1) F(8) 159.0(8) . . yes
F(2) P(1) F(9) 95.7(9) . . yes
F(2) P(1) F(10) 79.0(5) . . yes
F(3) P(1) F(4) 66.9(6) . . yes
F(3) P(1) F(5) 109(1) . . yes
F(3) P(1) F(6) 154(2) . . yes
F(3) P(1) F(7) 163(1) . . yes
F(3) P(1) F(8) 86.7(7) . . yes
F(3) P(1) F(9) 126(1) . . yes
F(3) P(1) F(10) 68.7(7) . . yes
F(4) P(1) F(5) 69.0(7) . . yes
F(4) P(1) F(6) 103(1) . . yes
F(4) P(1) F(7) 110(1) . . yes
F(4) P(1) F(8) 133.1(9) . . yes
F(4) P(1) F(9) 161(1) . . yes
F(4) P(1) F(10) 106.1(8) . . yes
F(5) P(1) F(6) 46(1) . . yes
F(5) P(1) F(7) 83(1) . . yes
F(5) P(1) F(8) 86.0(8) . . yes
F(5) P(1) F(9) 111(1) . . yes
F(5) P(1) F(10) 175.0(8) . . yes
F(6) P(1) F(7) 41(1) . . yes
F(6) P(1) F(8) 83.0(9) . . yes
F(6) P(1) F(9) 69(2) . . yes
F(6) P(1) F(10) 136(2) . . yes
F(7) P(1) F(8) 104(1) . . yes
F(7) P(1) F(9) 52(1) . . yes
F(7) P(1) F(10) 97(1) . . yes
F(8) P(1) F(9) 64.0(7) . . yes
F(8) P(1) F(10) 98.4(7) . . yes
F(9) P(1) F(10) 72.4(8) . . yes
P(1) F(1) F(3) 69.8(10) . . yes
P(1) F(1) F(4) 45.7(8) . . yes
P(1) F(1) F(5) 53.7(8) . . yes
P(1) F(1) F(6) 39(1) . . yes
P(1) F(1) F(8) 80(1) . . yes
P(1) F(1) F(9) 39.4(7) . . yes
P(1) F(1) F(10) 40.7(6) . . yes
F(3) F(1) F(4) 52.5(10) . . yes
F(3) F(1) F(5) 102(1) . . yes
F(3) F(1) F(6) 107(1) . . yes
F(3) F(1) F(8) 129(2) . . yes
F(3) F(1) F(9) 94(1) . . yes
F(3) F(1) F(10) 49.5(9) . . yes
F(4) F(1) F(5) 50.7(7) . . yes
F(4) F(1) F(6) 65.4(9) . . yes
F(4) F(1) F(8) 124(1) . . yes
F(4) F(1) F(9) 85.1(7) . . yes
F(4) F(1) F(10) 67.1(8) . . yes
F(5) F(1) F(6) 30(1) . . yes
F(5) F(1) F(8) 89(2) . . yes
F(5) F(1) F(9) 73(1) . . yes
F(5) F(1) F(10) 94.3(7) . . yes
F(6) F(1) F(8) 62(1) . . yes
F(6) F(1) F(9) 43(1) . . yes
F(6) F(1) F(10) 75(1) . . yes
F(8) F(1) F(9) 42(1) . . yes
F(8) F(1) F(10) 81(1) . . yes
F(9) F(1) F(10) 46.0(6) . . yes
P(1) F(2) F(4) 55.2(4) . . yes
P(1) F(2) F(5) 39.9(5) . . yes
P(1) F(2) F(6) 46.5(7) . . yes
P(1) F(2) F(7) 55.9(6) . . yes
P(1) F(2) F(9) 40.0(5) . . yes
P(1) F(2) F(10) 48.6(3) . . yes
F(4) F(2) F(5) 47.4(6) . . yes
F(4) F(2) F(6) 77(1) . . yes
F(4) F(2) F(7) 101(1) . . yes
F(4) F(2) F(9) 95.1(6) . . yes
F(4) F(2) F(10) 82.2(7) . . yes
F(5) F(2) F(6) 30(1) . . yes
F(5) F(2) F(7) 56(1) . . yes
F(5) F(2) F(9) 64.8(5) . . yes
F(5) F(2) F(10) 88.5(6) . . yes
F(6) F(2) F(7) 26(1) . . yes
F(6) F(2) F(9) 45(1) . . yes
F(6) F(2) F(10) 87(1) . . yes
F(7) F(2) F(9) 30.7(10) . . yes
F(7) F(2) F(10) 79.0(9) . . yes
F(9) F(2) F(10) 48.3(7) . . yes
P(1) F(3) F(1) 57.0(9) . . yes
P(1) F(3) F(4) 56.3(5) . . yes
P(1) F(3) F(5) 35.0(5) . . yes
P(1) F(3) F(8) 47.5(4) . . yes
P(1) F(3) F(10) 54.6(5) . . yes
F(1) F(3) F(4) 89(1) . . yes
F(1) F(3) F(5) 46(1) . . yes
F(1) F(3) F(8) 22(1) . . yes
F(1) F(3) F(10) 94(1) . . yes
F(4) F(3) F(5) 43.7(5) . . yes
F(4) F(3) F(8) 95.6(7) . . yes
F(4) F(3) F(10) 90.6(9) . . yes
F(5) F(3) F(8) 53.6(6) . . yes
F(5) F(3) F(10) 89.5(6) . . yes
F(8) F(3) F(10) 73.6(7) . . yes
P(1) F(4) F(1) 40.0(7) . . yes
P(1) F(4) F(2) 58.2(4) . . yes
P(1) F(4) F(3) 56.8(4) . . yes
P(1) F(4) F(5) 55.0(4) . . yes
P(1) F(4) F(6) 37(1) . . yes
P(1) F(4) F(7) 32.9(6) . . yes
P(1) F(4) F(10) 36.5(4) . . yes
F(1) F(4) F(2) 98.0(7) . . yes
F(1) F(4) F(3) 38.0(7) . . yes
F(1) F(4) F(5) 55(1) . . yes
F(1) F(4) F(6) 61(1) . . yes
F(1) F(4) F(7) 70.3(9) . . yes
F(1) F(4) F(10) 58.7(6) . . yes
F(2) F(4) F(3) 98.4(8) . . yes
F(2) F(4) F(5) 85.6(8) . . yes
F(2) F(4) F(6) 58(1) . . yes
F(2) F(4) F(7) 34.5(7) . . yes
F(2) F(4) F(10) 53.4(4) . . yes
F(3) F(4) F(5) 93.5(8) . . yes
F(3) F(4) F(6) 91.9(9) . . yes
F(3) F(4) F(7) 88.5(7) . . yes
F(3) F(4) F(10) 45.1(6) . . yes
F(5) F(4) F(6) 27(1) . . yes
F(5) F(4) F(7) 53.1(9) . . yes
F(5) F(4) F(10) 91.5(5) . . yes
F(6) F(4) F(7) 25(1) . . yes
F(6) F(4) F(10) 71(1) . . yes
F(7) F(4) F(10) 53.6(6) . . yes
P(1) F(5) F(1) 47.2(6) . . yes
P(1) F(5) F(2) 42.3(4) . . yes
P(1) F(5) F(3) 35.7(6) . . yes
P(1) F(5) F(4) 56.1(5) . . yes
P(1) F(5) F(6) 67(1) . . yes
P(1) F(5) F(7) 45.7(7) . . yes
P(1) F(5) F(8) 48.4(5) . . yes
P(1) F(5) F(9) 33.3(5) . . yes
F(1) F(5) F(2) 87.8(8) . . yes
F(1) F(5) F(3) 31.0(9) . . yes
F(1) F(5) F(4) 73(1) . . yes
F(1) F(5) F(6) 97(1) . . yes
F(1) F(5) F(7) 87.8(9) . . yes
F(1) F(5) F(8) 29.8(9) . . yes
F(1) F(5) F(9) 60.4(8) . . yes
F(2) F(5) F(3) 64.5(6) . . yes
F(2) F(5) F(4) 47.0(5) . . yes
F(2) F(5) F(6) 63(1) . . yes
F(2) F(5) F(7) 36.8(9) . . yes
F(2) F(5) F(8) 88.8(6) . . yes
F(2) F(5) F(9) 56.1(5) . . yes
F(3) F(5) F(4) 42.8(6) . . yes
F(3) F(5) F(6) 102(2) . . yes
F(3) F(5) F(7) 81.0(8) . . yes
F(3) F(5) F(8) 54.8(6) . . yes
F(3) F(5) F(9) 65.4(6) . . yes
F(4) F(5) F(6) 109(1) . . yes
F(4) F(5) F(7) 82(1) . . yes
F(4) F(5) F(8) 95.8(7) . . yes
F(4) F(5) F(9) 87.9(6) . . yes
F(6) F(5) F(7) 27(1) . . yes
F(6) F(5) F(8) 71(1) . . yes
F(6) F(5) F(9) 38(1) . . yes
F(7) F(5) F(8) 71(1) . . yes
F(7) F(5) F(9) 30.8(9) . . yes
F(8) F(5) F(9) 40.5(6) . . yes
P(1) F(6) F(1) 34.7(9) . . yes
P(1) F(6) F(2) 48.7(8) . . yes
P(1) F(6) F(4) 38.0(8) . . yes
P(1) F(6) F(5) 65(1) . . yes
P(1) F(6) F(7) 62(1) . . yes
P(1) F(6) F(8) 49.6(8) . . yes
P(1) F(6) F(9) 53(1) . . yes
F(1) F(6) F(2) 82(1) . . yes
F(1) F(6) F(4) 53.5(10) . . yes
F(1) F(6) F(5) 51(1) . . yes
F(1) F(6) F(7) 94(2) . . yes
F(1) F(6) F(8) 26.9(6) . . yes
F(1) F(6) F(9) 65(1) . . yes
F(2) F(6) F(4) 43.9(5) . . yes
F(2) F(6) F(5) 85(1) . . yes
F(2) F(6) F(7) 36(1) . . yes
F(2) F(6) F(8) 96(1) . . yes
F(2) F(6) F(9) 72(1) . . yes
F(4) F(6) F(5) 42.2(9) . . yes
F(4) F(6) F(7) 77(2) . . yes
F(4) F(6) F(8) 78.9(9) . . yes
F(4) F(6) F(9) 90(1) . . yes
F(5) F(6) F(7) 119(2) . . yes
F(5) F(6) F(8) 75(1) . . yes
F(5) F(6) F(9) 115(1) . . yes
F(7) F(6) F(8) 93(3) . . yes
F(7) F(6) F(9) 48(3) . . yes
F(8) F(6) F(9) 49.7(10) . . yes
P(1) F(7) F(2) 68(1) . . yes
P(1) F(7) F(4) 36.3(8) . . yes
P(1) F(7) F(5) 50.3(8) . . yes
P(1) F(7) F(6) 75(1) . . yes
P(1) F(7) F(8) 40.1(8) . . yes
P(1) F(7) F(9) 65.7(9) . . yes
P(1) F(7) F(10) 43.0(7) . . yes
F(2) F(7) F(4) 43.9(7) . . yes
F(2) F(7) F(5) 86(1) . . yes
F(2) F(7) F(6) 116(3) . . yes
F(2) F(7) F(8) 108.5(9) . . yes
F(2) F(7) F(9) 115(1) . . yes
F(2) F(7) F(10) 62.0(10) . . yes
F(4) F(7) F(5) 44.9(7) . . yes
F(4) F(7) F(6) 77(2) . . yes
F(4) F(7) F(8) 73.2(6) . . yes
F(4) F(7) F(9) 101(1) . . yes
F(4) F(7) F(10) 63.3(8) . . yes
F(5) F(7) F(6) 32(1) . . yes
F(5) F(7) F(8) 57.4(7) . . yes
F(5) F(7) F(9) 97(1) . . yes
F(5) F(7) F(10) 93.2(9) . . yes
F(6) F(7) F(8) 60(2) . . yes
F(6) F(7) F(9) 93(3) . . yes
F(6) F(7) F(10) 116(1) . . yes
F(8) F(7) F(9) 39.8(10) . . yes
F(8) F(7) F(10) 61.5(6) . . yes
F(9) F(7) F(10) 53(1) . . yes
P(1) F(8) F(1) 58(1) . . yes
P(1) F(8) F(3) 45.9(5) . . yes
P(1) F(8) F(5) 45.6(5) . . yes
P(1) F(8) F(6) 47.4(7) . . yes
P(1) F(8) F(7) 35.0(8) . . yes
P(1) F(8) F(9) 54.2(5) . . yes
P(1) F(8) F(10) 39.5(4) . . yes
F(1) F(8) F(3) 28(1) . . yes
F(1) F(8) F(5) 60(1) . . yes
F(1) F(8) F(6) 90(1) . . yes
F(1) F(8) F(7) 92(1) . . yes
F(1) F(8) F(9) 111(1) . . yes
F(1) F(8) F(10) 72(1) . . yes
F(3) F(8) F(5) 71.7(8) . . yes
F(3) F(8) F(6) 90.7(8) . . yes
F(3) F(8) F(7) 80.3(9) . . yes
F(3) F(8) F(9) 89.6(8) . . yes
F(3) F(8) F(10) 44.8(5) . . yes
F(5) F(8) F(6) 33(1) . . yes
F(5) F(8) F(7) 51.3(9) . . yes
F(5) F(8) F(9) 81.5(9) . . yes
F(5) F(8) F(10) 85.1(5) . . yes
F(6) F(8) F(7) 26(1) . . yes
F(6) F(8) F(9) 53(1) . . yes
F(6) F(8) F(10) 79(1) . . yes
F(7) F(8) F(9) 30.2(9) . . yes
F(7) F(8) F(10) 55.2(8) . . yes
F(9) F(8) F(10) 48.4(7) . . yes
P(1) F(9) F(1) 36.9(7) . . yes
P(1) F(9) F(2) 44.3(5) . . yes
P(1) F(9) F(5) 34.7(6) . . yes
P(1) F(9) F(6) 57(1) . . yes
P(1) F(9) F(7) 61.6(9) . . yes
P(1) F(9) F(8) 61.8(6) . . yes
P(1) F(9) F(10) 55.0(5) . . yes
F(1) F(9) F(2) 81.1(8) . . yes
F(1) F(9) F(5) 45.9(8) . . yes
F(1) F(9) F(6) 71(1) . . yes
F(1) F(9) F(7) 93(1) . . yes
F(1) F(9) F(8) 25.9(7) . . yes
F(1) F(9) F(10) 67.6(8) . . yes
F(2) F(9) F(5) 59.1(5) . . yes
F(2) F(9) F(6) 62.3(9) . . yes
F(2) F(9) F(7) 34(1) . . yes
F(2) F(9) F(8) 105.9(7) . . yes
F(2) F(9) F(10) 57.0(5) . . yes
F(5) F(9) F(6) 26(1) . . yes
F(5) F(9) F(7) 51(1) . . yes
F(5) F(9) F(8) 58.0(7) . . yes
F(5) F(9) F(10) 89.7(7) . . yes
F(6) F(9) F(7) 38(1) . . yes
F(6) F(9) F(8) 77(1) . . yes
F(6) F(9) F(10) 109.5(9) . . yes
F(7) F(9) F(8) 110(1) . . yes
F(7) F(9) F(10) 91(1) . . yes
F(8) F(9) F(10) 87(1) . . yes
P(1) F(10) F(1) 36.7(6) . . yes
P(1) F(10) F(2) 52.4(4) . . yes
P(1) F(10) F(3) 56.7(5) . . yes
P(1) F(10) F(4) 37.4(5) . . yes
P(1) F(10) F(7) 39.8(6) . . yes
P(1) F(10) F(8) 42.1(4) . . yes
P(1) F(10) F(9) 52.6(5) . . yes
F(1) F(10) F(2) 87.4(7) . . yes
F(1) F(10) F(3) 35.6(7) . . yes
F(1) F(10) F(4) 54.2(8) . . yes
F(1) F(10) F(7) 72.9(9) . . yes
F(1) F(10) F(8) 26.4(7) . . yes
F(1) F(10) F(9) 66.4(9) . . yes
F(2) F(10) F(3) 88.7(8) . . yes
F(2) F(10) F(4) 44.4(5) . . yes
F(2) F(10) F(7) 39.0(8) . . yes
F(2) F(10) F(8) 92.4(5) . . yes
F(2) F(10) F(9) 74.6(8) . . yes
F(3) F(10) F(4) 44.3(6) . . yes
F(3) F(10) F(7) 96.1(7) . . yes
F(3) F(10) F(8) 61.6(5) . . yes
F(3) F(10) F(9) 101.1(6) . . yes
F(4) F(10) F(7) 63.1(7) . . yes
F(4) F(10) F(8) 73.8(5) . . yes
F(4) F(10) F(9) 88.5(6) . . yes
F(7) F(10) F(8) 63.2(9) . . yes
F(7) F(10) F(9) 35(1) . . yes
F(8) F(10) F(9) 43.7(6) . . yes
Cu(1) O(1) N(3) 156.6(2) . . yes
Cu(1) O(1) C(15) 154.1(4) . . yes
N(3) O(1) C(15) 28.1(3) . . yes
Cu(1) N(1) C(1) 122.5(4) . . yes
Cu(1) N(1) C(2) 151.3(3) . . yes
Cu(1) N(1) C(4) 149.4(2) . . yes
Cu(1) N(1) C(5) 121.5(3) . . yes
C(1) N(1) C(2) 29.0(3) . . yes
C(1) N(1) C(4) 87.9(3) . . yes
C(1) N(1) C(5) 115.8(4) . . yes
C(2) N(1) C(4) 58.8(2) . . yes
C(2) N(1) C(5) 86.8(3) . . yes
C(4) N(1) C(5) 28.0(3) . . yes
Cu(1) N(2) C(6) 122.1(4) . . yes
Cu(1) N(2) C(7) 150.9(3) . . yes
Cu(1) N(2) C(9) 149.5(3) . . yes
Cu(1) N(2) C(10) 120.9(4) . . yes
C(6) N(2) C(7) 29.2(3) . . yes
C(6) N(2) C(9) 87.9(3) . . yes
C(6) N(2) C(10) 116.9(4) . . yes
C(7) N(2) C(9) 58.7(2) . . yes
C(7) N(2) C(10) 87.7(3) . . yes
C(9) N(2) C(10) 29.0(3) . . yes
O(1) N(3) C(13) 147.1(4) . . yes
O(1) N(3) C(14) 94.1(4) . . yes
O(1) N(3) C(15) 25.7(3) . . yes
C(13) N(3) C(14) 118.9(5) . . yes
C(13) N(3) C(15) 121.4(6) . . yes
C(14) N(3) C(15) 119.8(6) . . yes
N(1) C(1) C(2) 122.7(5) . . yes
N(1) C(1) C(3) 93.1(3) . . yes
N(1) C(1) C(5) 32.0(3) . . yes
C(2) C(1) C(3) 29.6(3) . . yes
C(2) C(1) C(5) 90.7(3) . . yes
C(3) C(1) C(5) 61.0(2) . . yes
N(1) C(2) C(1) 28.3(2) . . yes
N(1) C(2) C(3) 92.2(3) . . yes
N(1) C(2) C(4) 60.5(2) . . yes
N(1) C(2) C(11) 122.4(3) . . yes
C(1) C(2) C(3) 120.5(4) . . yes
C(1) C(2) C(4) 88.8(3) . . yes
C(1) C(2) C(11) 150.7(4) . . yes
C(3) C(2) C(4) 31.7(3) . . yes
C(3) C(2) C(11) 30.2(3) . . yes
C(4) C(2) C(11) 61.9(2) . . yes
C(1) C(3) C(2) 29.9(2) . . yes
C(1) C(3) C(4) 87.2(3) . . yes
C(1) C(3) C(5) 57.3(2) . . yes
C(1) C(3) C(11) 152.4(4) . . yes
C(1) C(3) C(12) 138.7(3) . 2_546 yes
C(2) C(3) C(4) 117.1(5) . . yes
C(2) C(3) C(5) 87.2(3) . . yes
C(2) C(3) C(11) 122.5(4) . . yes
C(2) C(3) C(12) 120.0(3) . 2_546 yes
C(4) C(3) C(5) 29.9(3) . . yes
C(4) C(3) C(11) 120.3(5) . . yes
C(4) C(3) C(12) 108.8(4) . 2_546 yes
C(5) C(3) C(11) 150.2(4) . . yes
C(5) C(3) C(12) 131.0(3) . 2_546 yes
C(11) C(3) C(12) 34.8(3) . 2_546 yes
N(1) C(4) C(2) 60.6(2) . . yes
N(1) C(4) C(3) 91.8(3) . . yes
N(1) C(4) C(5) 27.6(2) . . yes
N(1) C(4) C(11) 123.1(3) . . yes
C(2) C(4) C(3) 31.2(3) . . yes
C(2) C(4) C(5) 88.3(3) . . yes
C(2) C(4) C(11) 62.4(2) . . yes
C(3) C(4) C(5) 119.5(5) . . yes
C(3) C(4) C(11) 31.2(3) . . yes
C(5) C(4) C(11) 150.7(4) . . yes
N(1) C(5) C(1) 32.1(2) . . yes
N(1) C(5) C(3) 93.8(3) . . yes
N(1) C(5) C(4) 124.4(4) . . yes
C(1) C(5) C(3) 61.7(2) . . yes
C(1) C(5) C(4) 92.3(3) . . yes
C(3) C(5) C(4) 30.6(3) . . yes
N(2) C(6) C(7) 123.0(5) . . yes
N(2) C(6) C(8) 93.1(4) . . yes
N(2) C(6) C(10) 31.8(3) . . yes
C(7) C(6) C(8) 29.8(3) . . yes
C(7) C(6) C(10) 91.2(4) . . yes
C(8) C(6) C(10) 61.4(2) . . yes
N(2) C(7) C(6) 27.8(3) . . yes
N(2) C(7) C(8) 92.3(4) . . yes
N(2) C(7) C(9) 60.6(2) . . yes
N(2) C(7) C(12) 123.8(3) . . yes
C(6) C(7) C(8) 120.2(5) . . yes
C(6) C(7) C(9) 88.4(4) . . yes
C(6) C(7) C(12) 151.6(5) . . yes
C(8) C(7) C(9) 31.7(3) . . yes
C(8) C(7) C(12) 31.6(3) . . yes
C(9) C(7) C(12) 63.3(2) . . yes
C(6) C(8) C(7) 30.0(3) . . yes
C(6) C(8) C(9) 86.2(3) . . yes
C(6) C(8) C(10) 56.7(2) . . yes
C(6) C(8) C(12) 149.8(4) . . yes
C(7) C(8) C(9) 116.2(5) . . yes
C(7) C(8) C(10) 86.7(4) . . yes
C(7) C(8) C(12) 119.9(5) . . yes
C(9) C(8) C(10) 29.6(3) . . yes
C(9) C(8) C(12) 123.9(5) . . yes
C(10) C(8) C(12) 153.4(4) . . yes
N(2) C(9) C(7) 60.7(2) . . yes
N(2) C(9) C(8) 92.7(3) . . yes
N(2) C(9) C(10) 28.3(3) . . yes
C(7) C(9) C(8) 32.1(3) . . yes
C(7) C(9) C(10) 89.0(3) . . yes
C(8) C(9) C(10) 121.0(5) . . yes
N(2) C(10) C(6) 31.4(3) . . yes
N(2) C(10) C(8) 93.3(3) . . yes
N(2) C(10) C(9) 122.7(5) . . yes
C(6) C(10) C(8) 61.9(2) . . yes
C(6) C(10) C(9) 91.4(4) . . yes
C(8) C(10) C(9) 29.4(3) . . yes
C(2) C(11) C(3) 27.2(2) . . yes
C(2) C(11) C(4) 55.7(2) . . yes
C(2) C(11) C(12) 112.0(4) . 2_546 yes
C(3) C(11) C(4) 28.5(3) . . yes
C(3) C(11) C(12) 111.3(4) . 2_546 yes
C(4) C(11) C(12) 103.7(4) . 2_546 yes
C(3) C(12) C(7) 99.3(3) 2_566 . yes
C(3) C(12) C(8) 96.9(3) 2_566 . yes
C(3) C(12) C(11) 33.9(3) 2_566 2_566 yes
C(7) C(12) C(8) 28.6(3) . . yes
C(7) C(12) C(11) 99.3(4) . 2_566 yes
C(8) C(12) C(11) 112.9(4) . 2_566 yes
N(3) C(13) C(14) 30.6(3) . . yes
N(3) C(13) C(15) 27.9(3) . . yes
C(14) C(13) C(15) 58.6(3) . . yes
N(3) C(14) C(13) 30.5(3) . . yes
N(3) C(14) C(15) 28.6(3) . . yes
C(13) C(14) C(15) 59.2(3) . . yes
O(1) C(15) N(3) 126.2(6) . . yes
O(1) C(15) C(13) 156.9(5) . . yes
O(1) C(15) C(14) 94.6(4) . . yes
N(3) C(15) C(13) 30.7(4) . . yes
N(3) C(15) C(14) 31.6(3) . . yes
C(13) C(15) C(14) 62.3(3) . . yes

loop_
_geom_bond_atom_site_label_1
_geom_bond_atom_site_label_2
_geom_bond_distance
_geom_bond_site_symmetry_2
_geom_bond_publ_flag
Cu(1) O(1) 2.515(5) . yes
Cu(1) O(1) 2.515(5) 2_556 yes
Cu(1) N(1) 2.027(4) . yes
Cu(1) N(1) 2.027(4) 2_556 yes
Cu(1) N(2) 2.020(4) . yes
Cu(1) N(2) 2.020(4) 2_556 yes
P(1) F(1) 1.39(1) . yes
P(1) F(2) 1.604(9) . yes
P(1) F(3) 1.56(1) . yes
P(1) F(4) 1.551(7) . yes
P(1) F(5) 1.530(9) . yes
P(1) F(6) 1.55(2) . yes
P(1) F(7) 1.42(1) . yes
P(1) F(8) 1.60(1) . yes
P(1) F(9) 1.474(9) . yes
P(1) F(10) 1.519(7) . yes
O(1) C(15) 1.224(7) . yes
N(1) C(1) 1.350(6) . yes
N(1) C(5) 1.348(6) . yes
N(2) C(6) 1.326(7) . yes
N(2) C(10) 1.341(6) . yes
N(3) C(13) 1.446(9) . yes
N(3) C(14) 1.451(8) . yes
N(3) C(15) 1.327(7) . yes
C(1) C(2) 1.384(7) . yes
C(2) C(3) 1.373(7) . yes
C(3) C(4) 1.390(7) . yes
C(3) C(11) 1.511(7) . yes
C(4) C(5) 1.363(7) . yes
C(6) C(7) 1.388(8) . yes
C(7) C(8) 1.382(8) . yes
C(8) C(9) 1.369(8) . yes
C(8) C(12) 1.511(7) . yes
C(9) C(10) 1.374(7) . yes
C(11) C(12) 1.545(8) 2_546 yes

loop_
_geom_contact_atom_site_label_1
_geom_contact_atom_site_label_2
_geom_contact_distance
_geom_contact_site_symmetry_2
Cu(1) O(1) 2.515(5) .
Cu(1) O(1) 2.515(5) 2_556
F(3) F(5) 2.52(2) .
C(2) C(11) 2.530(8) .
C(3) C(12) 2.523(7) 2_546
C(4) C(11) 2.516(8) .
C(7) C(12) 2.504(8) .
F(2) C(7) 3.25(1) 2_556
F(4) C(15) 3.23(1) 7_456
F(4) C(6) 3.25(1) 8_454
F(6) C(2) 3.27(3) 7_446
F(7) C(2) 3.18(2) 7_446
F(10) C(13) 3.25(1) 4_555
C(7) C(11) 3.147(8) 2_566
C(8) C(11) 2.547(7) 2_566
